data_2231296
loop_
_publ_author_name
'Tsumuki, Takehiro'
'Hijikata, Daichi'
'Okamoto, Akiko'
'Oike, Hideaki'
'Yonezawa, Noriyuki'

_publ_section_title
;
 [2,7-Dimethoxy-8-(2-naphthoyl)naphthalen-1-yl](naphthalen-2-yl)methanone
;
_journal_coeditor_code RZ2628
_journal_issue 8
_journal_name_full 'Acta Crystallographica Section E'
_journal_page_first o2095
_journal_paper_doi 10.1107/S1600536811028054
_journal_volume 67
_journal_year 2011
_chemical_formula_iupac 'C34 H24 O4'
_chemical_formula_moiety 'C34 H24 O4'
_chemical_formula_sum 'C34 H24 O4'
_chemical_formula_weight 496.53
_chemical_melting_point_gt 505.0
_chemical_melting_point_lt 506.0
_chemical_name_common
;
1,8-bis(2-naphthoyl)-2,7-dimethoxynaphthalene
;
_chemical_name_systematic
;
[2,7-Dimethoxy-8-(2-naphthoyl)naphthalen-1-yl](naphthalen-2-yl)methanone
;
_space_group_IT_number 15
_symmetry_cell_setting monoclinic
_symmetry_space_group_name_Hall '-C 2yc'
_symmetry_space_group_name_H-M 'C 1 2/c 1'
_atom_sites_solution_hydrogens geom
_atom_sites_solution_primary direct
_atom_sites_solution_secondary difmap
_audit_creation_method SHELXL-97
_cell_angle_alpha 90.00
_cell_angle_beta 97.6180(10)
_cell_angle_gamma 90.00
_cell_formula_units_Z 4
_cell_length_a 12.8325(5)
_cell_length_b 12.2459(4)
_cell_length_c 15.8798(6)
_cell_measurement_reflns_used 14952
_cell_measurement_temperature 193(2)
_cell_measurement_theta_max 27.4
_cell_measurement_theta_min 3.2
_cell_volume 2473.41(16)
_computing_cell_refinement 'PROCESS-AUTO (Rigaku, 1998)'
_computing_data_collection 'PROCESS-AUTO (Rigaku, 1998)'
_computing_data_reduction 'CrystalStructure (Rigaku/MSC, 2004)'
_computing_molecular_graphics 'ORTEPIII (Burnett & Johnson, 1996)'
_computing_publication_material 'SHELXL97 (Sheldrick, 2008)'
_computing_structure_refinement 'SHELXL97 (Sheldrick, 2008)'
_computing_structure_solution 'SIR2004 (Burla <i>et al.</i>, 2005)'
_diffrn_ambient_temperature 193(2)
_diffrn_detector_area_resol_mean 10.00
_diffrn_measured_fraction_theta_full 0.999
_diffrn_measured_fraction_theta_max 0.999
_diffrn_measurement_device_type 'Rigaku R-AXIS RAPID'
_diffrn_measurement_method \w
_diffrn_radiation_monochromator graphite
_diffrn_radiation_source 'rotating anode'
_diffrn_radiation_type MoK\a
_diffrn_radiation_wavelength 0.71075
_diffrn_reflns_av_R_equivalents 0.0216
_diffrn_reflns_av_sigmaI/netI 0.0133
_diffrn_reflns_limit_h_max 16
_diffrn_reflns_limit_h_min -16
_diffrn_reflns_limit_k_max 15
_diffrn_reflns_limit_k_min -15
_diffrn_reflns_limit_l_max 20
_diffrn_reflns_limit_l_min -20
_diffrn_reflns_number 19645
_diffrn_reflns_theta_full 27.43
_diffrn_reflns_theta_max 27.43
_diffrn_reflns_theta_min 3.20
_exptl_absorpt_coefficient_mu 0.087
_exptl_absorpt_correction_T_max 0.9829
_exptl_absorpt_correction_T_min 0.9579
_exptl_absorpt_correction_type numerical
_exptl_absorpt_process_details
;
(NUMABS; Higashi, 1999)
;
_exptl_crystal_colour colorless
_exptl_crystal_density_diffrn 1.333
_exptl_crystal_density_method 'not measured'
_exptl_crystal_description block
_exptl_crystal_F_000 1040
_exptl_crystal_size_max 0.50
_exptl_crystal_size_mid 0.20
_exptl_crystal_size_min 0.20
_refine_diff_density_max 0.275
_refine_diff_density_min -0.178
_refine_ls_extinction_coef 0.0039(6)
_refine_ls_extinction_expression Fc^*^=kFc[1+0.001xFc^2^\l^3^/sin(2\q)]^-1/4^
_refine_ls_extinction_method 'SHELXL97 (Sheldrick, 2008)'
_refine_ls_goodness_of_fit_ref 1.107
_refine_ls_hydrogen_treatment constr
_refine_ls_matrix_type full
_refine_ls_number_parameters 175
_refine_ls_number_reflns 2832
_refine_ls_number_restraints 0
_refine_ls_restrained_S_all 1.107
_refine_ls_R_factor_all 0.0456
_refine_ls_R_factor_gt 0.0374
_refine_ls_shift/su_max 0.000
_refine_ls_shift/su_mean 0.000
_refine_ls_structure_factor_coef Fsqd
_refine_ls_weighting_details 'calc w=1/[\s^2^(Fo^2^)+(0.0590P)^2^+1.0486P] where P=(Fo^2^+2Fc^2^)/3'
_refine_ls_weighting_scheme calc
_refine_ls_wR_factor_gt 0.1036
_refine_ls_wR_factor_ref 0.1152
_reflns_number_gt 2370
_reflns_number_total 2832
_reflns_threshold_expression I>2sigma(I)
_cod_data_source_file rz2628.cif
_cod_data_source_block I
_cod_original_sg_symbol_H-M 'C 2/c'
_cod_database_code 2231296
_cod_database_fobs_code 2231296

loop_
_symmetry_equiv_pos_site_id
_symmetry_equiv_pos_as_xyz
1 +X,+Y,+Z
2 -X,+Y,1/2-Z
3 -X,-Y,-Z
4 +X,-Y,1/2+Z
5 1/2+X,1/2+Y,+Z
6 1/2-X,1/2+Y,1/2-Z
7 1/2-X,1/2-Y,-Z
8 1/2+X,1/2-Y,1/2+Z

loop_
_atom_site_type_symbol
_atom_site_label
_atom_site_fract_x
_atom_site_fract_y
_atom_site_fract_z
_atom_site_U_iso_or_equiv
_atom_site_adp_type
_atom_site_calc_flag
_atom_site_refinement_flags
_atom_site_occupancy
_atom_site_symmetry_multiplicity
O O1 0.61538(7) -0.01315(7) 0.20166(5) 0.0321(2) Uani d . 1 1
O O2 0.77075(7) 0.14496(8) 0.34570(7) 0.0453(3) Uani d . 1 1
C C1 0.59528(9) 0.14332(9) 0.28387(7) 0.0255(2) Uani d . 1 1
C C2 0.68212(9) 0.20368(10) 0.31776(8) 0.0325(3) Uani d . 1 1
C C3 0.68048(11) 0.31884(11) 0.31852(9) 0.0389(3) Uani d . 1 1
H H3 0.7405 0.3590 0.3426 0.047 Uiso calc R 1 1
C C4 0.59161(11) 0.37129(10) 0.28429(8) 0.0374(3) Uani d . 1 1
H H4 0.5910 0.4489 0.2834 0.045 Uiso calc R 1 1
C C5 0.5000 0.31424(13) 0.2500 0.0299(3) Uani d S 1 2
C C6 0.5000 0.19760(12) 0.2500 0.0243(3) Uani d S 1 2
C C7 0.61088(8) 0.02168(9) 0.27324(7) 0.0245(2) Uani d . 1 1
C C8 0.61793(8) -0.05224(9) 0.34796(7) 0.0254(2) Uani d . 1 1
C C9 0.62457(9) -0.16296(9) 0.33478(7) 0.0272(3) Uani d . 1 1
H H9 0.6299 -0.1895 0.2793 0.033 Uiso calc R 1 1
C C10 0.62360(9) -0.23787(9) 0.40247(7) 0.0273(3) Uani d . 1 1
C C11 0.62992(11) -0.35233(10) 0.39025(8) 0.0351(3) Uani d . 1 1
H H11 0.6371 -0.3803 0.3355 0.042 Uiso calc R 1 1
C C12 0.62582(11) -0.42292(11) 0.45670(9) 0.0401(3) Uani d . 1 1
H H12 0.6293 -0.4994 0.4476 0.048 Uiso calc R 1 1
C C13 0.61644(11) -0.38257(11) 0.53837(9) 0.0392(3) Uani d . 1 1
H H13 0.6133 -0.4321 0.5840 0.047 Uiso calc R 1 1
C C14 0.61188(10) -0.27273(12) 0.55253(8) 0.0360(3) Uani d . 1 1
H H14 0.6063 -0.2466 0.6081 0.043 Uiso calc R 1 1
C C15 0.61532(9) -0.19709(10) 0.48511(7) 0.0281(3) Uani d . 1 1
C C16 0.61118(10) -0.08247(10) 0.49767(7) 0.0316(3) Uani d . 1 1
H H16 0.6079 -0.0544 0.5530 0.038 Uiso calc R 1 1
C C17 0.61192(9) -0.01221(10) 0.43099(7) 0.0295(3) Uani d . 1 1
H H17 0.6084 0.0643 0.4403 0.035 Uiso calc R 1 1
C C18 0.85102(12) 0.19798(14) 0.40216(10) 0.0513(4) Uani d . 1 1
H H18A 0.9065 0.1454 0.4217 0.062 Uiso calc R 1 1
H H18B 0.8208 0.2268 0.4511 0.062 Uiso calc R 1 1
H H18C 0.8808 0.2581 0.3724 0.062 Uiso calc R 1 1

loop_
_atom_site_aniso_label
_atom_site_aniso_U_11
_atom_site_aniso_U_22
_atom_site_aniso_U_33
_atom_site_aniso_U_12
_atom_site_aniso_U_13
_atom_site_aniso_U_23
O1 0.0388(5) 0.0320(4) 0.0255(4) 0.0067(4) 0.0041(3) 0.0003(3)
O2 0.0253(5) 0.0440(5) 0.0631(6) -0.0035(4) -0.0073(4) -0.0025(5)
C1 0.0250(5) 0.0252(5) 0.0265(5) -0.0019(4) 0.0042(4) 0.0006(4)
C2 0.0275(6) 0.0333(6) 0.0364(6) -0.0044(5) 0.0030(5) -0.0011(5)
C3 0.0376(7) 0.0343(7) 0.0442(7) -0.0140(5) 0.0035(6) -0.0053(5)
C4 0.0492(8) 0.0230(6) 0.0408(7) -0.0078(5) 0.0087(6) -0.0024(5)
C5 0.0376(9) 0.0231(8) 0.0300(8) 0.000 0.0077(7) 0.000
C6 0.0280(8) 0.0216(7) 0.0238(7) 0.000 0.0056(6) 0.000
C7 0.0194(5) 0.0265(5) 0.0272(5) 0.0011(4) 0.0014(4) 0.0000(4)
C8 0.0220(5) 0.0276(6) 0.0260(5) 0.0026(4) 0.0014(4) 0.0002(4)
C9 0.0272(5) 0.0300(6) 0.0242(5) 0.0017(4) 0.0024(4) -0.0018(4)
C10 0.0244(5) 0.0278(6) 0.0292(6) 0.0008(4) 0.0016(4) 0.0010(4)
C11 0.0415(7) 0.0289(6) 0.0346(6) -0.0008(5) 0.0040(5) -0.0009(5)
C12 0.0431(7) 0.0299(6) 0.0465(8) -0.0007(5) 0.0026(6) 0.0058(5)
C13 0.0375(7) 0.0413(7) 0.0383(7) -0.0023(5) 0.0029(5) 0.0140(5)
C14 0.0330(6) 0.0460(7) 0.0294(6) 0.0007(5) 0.0052(5) 0.0063(5)
C15 0.0231(5) 0.0348(6) 0.0263(5) 0.0023(4) 0.0024(4) 0.0018(5)
C16 0.0331(6) 0.0374(6) 0.0242(5) 0.0048(5) 0.0040(4) -0.0031(5)
C17 0.0303(6) 0.0291(6) 0.0286(6) 0.0048(4) 0.0021(4) -0.0037(5)
C18 0.0336(7) 0.0641(10) 0.0521(8) -0.0117(7) -0.0094(6) 0.0046(7)

loop_
_atom_type_symbol
_atom_type_description
_atom_type_scat_dispersion_real
_atom_type_scat_dispersion_imag
_atom_type_scat_source
C C 0.0033 0.0016 'International Tables Vol C Tables 4.2.6.8 and 6.1.1.4'
H H 0.0000 0.0000 'International Tables Vol C Tables 4.2.6.8 and 6.1.1.4'
O O 0.0106 0.0060 'International Tables Vol C Tables 4.2.6.8 and 6.1.1.4'

loop_
_geom_angle_atom_site_label_1
_geom_angle_atom_site_label_2
_geom_angle_atom_site_label_3
_geom_angle_site_symmetry_1
_geom_angle_site_symmetry_3
_geom_angle
C2 O2 C18 . . 117.62(11)
C2 C1 C6 . . 120.06(11)
C2 C1 C7 . . 117.16(10)
C6 C1 C7 . . 122.22(10)
O2 C2 C1 . . 115.90(11)
O2 C2 C3 . . 122.35(11)
C1 C2 C3 . . 121.65(11)
C4 C3 C2 . . 118.83(11)
C4 C3 H3 . . 120.6
C2 C3 H3 . . 120.6
C3 C4 C5 . . 122.14(12)
C3 C4 H4 . . 118.9
C5 C4 H4 . . 118.9
C4 C5 C4 . 2_655 120.74(16)
C4 C5 C6 . . 119.63(8)
C4 C5 C6 2_655 . 119.63(8)
C5 C6 C1 . 2_655 117.65(7)
C5 C6 C1 . . 117.65(7)
C1 C6 C1 2_655 . 124.70(14)
O1 C7 C8 . . 121.64(10)
O1 C7 C1 . . 118.01(10)
C8 C7 C1 . . 120.33(9)
C9 C8 C17 . . 119.60(10)
C9 C8 C7 . . 118.51(10)
C17 C8 C7 . . 121.79(10)
C8 C9 C10 . . 121.10(10)
C8 C9 H9 . . 119.5
C10 C9 H9 . . 119.5
C9 C10 C11 . . 122.03(11)
C9 C10 C15 . . 118.88(10)
C11 C10 C15 . . 119.09(11)
C12 C11 C10 . . 120.61(12)
C12 C11 H11 . . 119.7
C10 C11 H11 . . 119.7
C11 C12 C13 . . 120.30(12)
C11 C12 H12 . . 119.8
C13 C12 H12 . . 119.9
C14 C13 C12 . . 120.53(12)
C14 C13 H13 . . 119.7
C12 C13 H13 . . 119.7
C13 C14 C15 . . 120.76(12)
C13 C14 H14 . . 119.6
C15 C14 H14 . . 119.6
C16 C15 C14 . . 122.22(11)
C16 C15 C10 . . 119.08(10)
C14 C15 C10 . . 118.70(11)
C17 C16 C15 . . 120.65(11)
C17 C16 H16 . . 119.7
C15 C16 H16 . . 119.7
C16 C17 C8 . . 120.66(11)
C16 C17 H17 . . 119.7
C8 C17 H17 . . 119.7
O2 C18 H18A . . 109.5
O2 C18 H18B . . 109.5
H18A C18 H18B . . 109.5
O2 C18 H18C . . 109.5
H18A C18 H18C . . 109.5
H18B C18 H18C . . 109.5

loop_
_geom_bond_atom_site_label_1
_geom_bond_atom_site_label_2
_geom_bond_site_symmetry_2
_geom_bond_distance
O1 C7 . 1.2226(13)
O2 C2 . 1.3689(15)
O2 C18 . 1.4288(17)
C1 C2 . 1.3851(16)
C1 C6 . 1.4324(13)
C1 C7 . 1.5154(15)
C2 C3 . 1.4106(18)
C3 C4 . 1.358(2)
C3 H3 . 0.9500
C4 C5 . 1.4131(15)
C4 H4 . 0.9500
C5 C4 2_655 1.4131(15)
C5 C6 . 1.428(2)
C6 C1 2_655 1.4324(13)
C7 C8 . 1.4856(15)
C8 C9 . 1.3762(16)
C8 C17 . 1.4184(15)
C9 C10 . 1.4144(16)
C9 H9 . 0.9500
C10 C11 . 1.4187(16)
C10 C15 . 1.4212(16)
C11 C12 . 1.3706(18)
C11 H11 . 0.9500
C12 C13 . 1.408(2)
C12 H12 . 0.9500
C13 C14 . 1.366(2)
C13 H13 . 0.9500
C14 C15 . 1.4209(17)
C14 H14 . 0.9500
C15 C16 . 1.4197(17)
C16 C17 . 1.3653(17)
C16 H16 . 0.9500
C17 H17 . 0.9500
C18 H18A . 0.9800
C18 H18B . 0.9800
C18 H18C . 0.9800

loop_
_geom_hbond_atom_site_label_D
_geom_hbond_atom_site_label_H
_geom_hbond_atom_site_label_A
_geom_hbond_site_symmetry_D
_geom_hbond_site_symmetry_H
_geom_hbond_site_symmetry_A
_geom_hbond_distance_DH
_geom_hbond_distance_HA
_geom_hbond_distance_DA
_geom_hbond_angle_DHA
C3 H3 O1 6_645 6_645 1_555 0.95 2.59 3.3795(17) 141
C16 H16 O1 4_554 4_554 1_555 0.95 2.49 3.4382(14) 175

loop_
_geom_torsion_atom_site_label_1
_geom_torsion_atom_site_label_2
_geom_torsion_atom_site_label_3
_geom_torsion_atom_site_label_4
_geom_torsion_site_symmetry_1
_geom_torsion_site_symmetry_4
_geom_torsion
C18 O2 C2 C1 . . -162.39(12)
C18 O2 C2 C3 . . 21.28(19)
C6 C1 C2 O2 . . -177.66(9)
C7 C1 C2 O2 . . -6.05(15)
C6 C1 C2 C3 . . -1.30(17)
C7 C1 C2 C3 . . 170.30(11)
O2 C2 C3 C4 . . 175.46(12)
C1 C2 C3 C4 . . -0.7(2)
C2 C3 C4 C5 . . 1.68(19)
C3 C4 C5 C4 . 2_655 179.28(14)
C3 C4 C5 C6 . . -0.72(14)
C4 C5 C6 C1 . 2_655 178.78(8)
C4 C5 C6 C1 2_655 2_655 -1.22(8)
C4 C5 C6 C1 . . -1.22(8)
C4 C5 C6 C1 2_655 . 178.78(8)
C2 C1 C6 C5 . . 2.20(11)
C7 C1 C6 C5 . . -168.97(7)
C2 C1 C6 C1 . 2_655 -177.80(11)
C7 C1 C6 C1 . 2_655 11.03(7)
C2 C1 C7 O1 . . -104.62(13)
C6 C1 C7 O1 . . 66.79(13)
C2 C1 C7 C8 . . 76.72(13)
C6 C1 C7 C8 . . -111.87(11)
O1 C7 C8 C9 . . -3.17(16)
C1 C7 C8 C9 . . 175.44(10)
O1 C7 C8 C17 . . -179.51(11)
C1 C7 C8 C17 . . -0.90(16)
C17 C8 C9 C10 . . 1.16(17)
C7 C8 C9 C10 . . -175.26(10)
C8 C9 C10 C11 . . 179.74(11)
C8 C9 C10 C15 . . 0.17(17)
C9 C10 C11 C12 . . -178.16(12)
C15 C10 C11 C12 . . 1.41(19)
C10 C11 C12 C13 . . -0.7(2)
C11 C12 C13 C14 . . -0.3(2)
C12 C13 C14 C15 . . 0.7(2)
C13 C14 C15 C16 . . -179.74(12)
C13 C14 C15 C10 . . 0.01(18)
C9 C10 C15 C16 . . -1.71(17)
C11 C10 C15 C16 . . 178.71(11)
C9 C10 C15 C14 . . 178.54(10)
C11 C10 C15 C14 . . -1.04(17)
C14 C15 C16 C17 . . -178.29(11)
C10 C15 C16 C17 . . 1.97(17)
C15 C16 C17 C8 . . -0.65(18)
C9 C8 C17 C16 . . -0.93(17)
C7 C8 C17 C16 . . 175.37(10)
